data_7054764
loop_
_publ_author_name
'Lv, Yingdong'
'Zhou, Jiliang'
'Leng, Xuebing'
'Chen, Yaofeng'

_publ_section_title
;
 Substitution reaction of triphenylphosphine oxide with rare-earth metal
 phosphido methyl complexes
;
_journal_issue 10
_journal_name_full 'New J. Chem.'
_journal_page_first 7582
_journal_paper_doi 10.1039/C5NJ00335K
_journal_volume 39
_journal_year 2015
_chemical_formula_sum 'C30 H47 N3 P Sc'
_chemical_formula_weight 525.63
_chemical_name_systematic
; 
 ? 
;
_space_group_crystal_system monoclinic
_space_group_IT_number 14
_space_group_name_Hall '-P 2ybc'
_space_group_name_H-M_alt 'P 1 21/c 1'
_symmetry_space_group_name_Hall '-P 2ybc'
_symmetry_space_group_name_H-M 'P 1 21/c 1'
_atom_sites_solution_hydrogens mixed
_audit_creation_method SHELXL-2013
_audit_update_record
;
2015-01-31 deposited with the CCDC.
2015-03-18 downloaded from the CCDC.
;
_cell_angle_alpha 90
_cell_angle_beta 93.806(3)
_cell_angle_gamma 90
_cell_formula_units_Z 4
_cell_length_a 10.7097(15)
_cell_length_b 13.537(2)
_cell_length_c 20.887(3)
_cell_measurement_reflns_used 3110
_cell_measurement_temperature 133(2)
_cell_measurement_theta_max 27.36
_cell_measurement_theta_min 2.47
_cell_volume 3021.5(8)
_computing_cell_refinement 'Bruker SAINT'
_computing_data_collection 'Bruker APEX2'
_computing_data_reduction 'Bruker SAINT'
_computing_molecular_graphics 'Bruker SHELXTL'
_computing_publication_material 'Bruker SHELXTL'
_computing_structure_refinement 'SHELXL-2013 (Sheldrick, 2013)'
_computing_structure_solution 'SHELXS-97 (Sheldrick, 2008)'
_diffrn_ambient_temperature 133(2)
_diffrn_measured_fraction_theta_full 0.992
_diffrn_measured_fraction_theta_max 0.990
_diffrn_measurement_device_type 'Bruker APEX-II CCD'
_diffrn_measurement_method '\f and \w scans'
_diffrn_radiation_type MoK\a
_diffrn_radiation_wavelength 0.71073
_diffrn_reflns_av_R_equivalents 0.0603
_diffrn_reflns_av_unetI/netI 0.0726
_diffrn_reflns_Laue_measured_fraction_full 0.992
_diffrn_reflns_Laue_measured_fraction_max 0.990
_diffrn_reflns_limit_h_max 13
_diffrn_reflns_limit_h_min -12
_diffrn_reflns_limit_k_max 17
_diffrn_reflns_limit_k_min -14
_diffrn_reflns_limit_l_max 26
_diffrn_reflns_limit_l_min -19
_diffrn_reflns_number 18804
_diffrn_reflns_point_group_measured_fraction_full 0.992
_diffrn_reflns_point_group_measured_fraction_max 0.990
_diffrn_reflns_theta_full 25.242
_diffrn_reflns_theta_max 27.000
_diffrn_reflns_theta_min 1.794
_exptl_absorpt_coefficient_mu 0.318
_exptl_absorpt_correction_T_max 0.7456
_exptl_absorpt_correction_T_min 0.5823
_exptl_absorpt_correction_type multi-scan
_exptl_absorpt_process_details sadabs
_exptl_crystal_colour orange
_exptl_crystal_density_diffrn 1.156
_exptl_crystal_description block
_exptl_crystal_F_000 1136
_exptl_crystal_size_max 0.200
_exptl_crystal_size_mid 0.150
_exptl_crystal_size_min 0.120
_refine_diff_density_max 2.048
_refine_diff_density_min -0.607
_refine_diff_density_rms 0.129
_refine_ls_extinction_method none
_refine_ls_goodness_of_fit_ref 1.041
_refine_ls_hydrogen_treatment mixed
_refine_ls_matrix_type full
_refine_ls_number_parameters 327
_refine_ls_number_reflns 6540
_refine_ls_number_restraints 0
_refine_ls_restrained_S_all 1.041
_refine_ls_R_factor_all 0.1183
_refine_ls_R_factor_gt 0.0728
_refine_ls_shift/su_max 0.017
_refine_ls_shift/su_mean 0.002
_refine_ls_structure_factor_coef Fsqd
_refine_ls_weighting_details 'w=1/[\s^2^(Fo^2^)+(0.1181P)^2^+5.9287P] where P=(Fo^2^+2Fc^2^)/3'
_refine_ls_weighting_scheme calc
_refine_ls_wR_factor_gt 0.1917
_refine_ls_wR_factor_ref 0.2312
_reflns_Friedel_coverage 0.000
_reflns_number_gt 4411
_reflns_number_total 6540
_reflns_threshold_expression 'I > 2\s(I)'
_cod_data_source_file c5nj00335k2.cif
_cod_data_source_block mo_dm11149_0m
_cod_depositor_comments 'Adding full bibliography for 7054763--7054766.cif.'
_cod_original_cell_volume 3021.4(8)
_cod_database_code 7054764
_shelx_space_group_comment
; 
The symmetry employed for this shelxl refinement is uniquely defined 
by the following loop, which should always be used as a source of 
symmetry information in preference to the above space-group names. 
They are only intended as comments. 
;
_shelx_estimated_absorpt_t_min 0.939
_shelx_estimated_absorpt_t_max 0.963
_shelxl_version_number 2013-4

loop_
_space_group_symop_operation_xyz
'x, y, z'
'-x, y+1/2, -z+1/2'
'-x, -y, -z'
'x, -y-1/2, z-1/2'

loop_
_atom_site_label
_atom_site_type_symbol
_atom_site_fract_x
_atom_site_fract_y
_atom_site_fract_z
_atom_site_U_iso_or_equiv
_atom_site_adp_type
_atom_site_occupancy
_atom_site_site_symmetry_order
_atom_site_calc_flag
_atom_site_refinement_flags_posn
_atom_site_refinement_flags_adp
Sc1 Sc 0.16622(7) 0.67127(5) 0.21938(3) 0.0203(2) Uani 1 1 d . .
P1 P 0.36527(11) 0.55734(8) 0.24719(5) 0.0277(3) Uani 1 1 d . .
N1 N 0.1787(3) 0.7609(2) 0.13399(14) 0.0184(7) Uani 1 1 d . .
N2 N 0.2146(3) 0.8104(2) 0.26955(15) 0.0222(7) Uani 1 1 d . .
N3 N 0.0605(3) 0.6686(3) 0.31320(15) 0.0266(8) Uani 1 1 d . .
C1 C 0.2410(4) 0.8959(3) 0.0626(2) 0.0325(10) Uani 1 1 d . .
H1A H 0.2104 0.8485 0.0297 0.049 Uiso 1 1 calc R U
H1B H 0.3290 0.9113 0.0569 0.049 Uiso 1 1 calc R U
H1C H 0.1912 0.9566 0.0585 0.049 Uiso 1 1 calc R U
C2 C 0.2293(4) 0.8517(3) 0.12828(19) 0.0210(8) Uani 1 1 d . .
C3 C 0.2706(4) 0.9102(3) 0.18019(19) 0.0229(8) Uani 1 1 d . .
H3A H 0.3105 0.9702 0.1697 0.027 Uiso 1 1 calc R U
C4 C 0.2614(4) 0.8926(3) 0.2463(2) 0.0241(9) Uani 1 1 d . .
C5 C 0.3119(4) 0.9742(3) 0.2906(2) 0.0349(11) Uani 1 1 d . .
H5A H 0.3019 0.9553 0.3353 0.052 Uiso 1 1 calc R U
H5B H 0.2657 1.0354 0.2808 0.052 Uiso 1 1 calc R U
H5C H 0.4009 0.9845 0.2844 0.052 Uiso 1 1 calc R U
C6 C 0.2038(4) 0.8083(3) 0.33912(18) 0.0303(10) Uani 1 1 d . .
H6A H 0.1446 0.8602 0.3513 0.036 Uiso 1 1 calc R U
H6B H 0.2864 0.8224 0.3613 0.036 Uiso 1 1 calc R U
C7 C 0.1582(4) 0.7087(3) 0.35978(18) 0.0281(9) Uani 1 1 d . .
H7A H 0.2296 0.6622 0.3639 0.034 Uiso 1 1 calc R U
H7B H 0.1236 0.7148 0.4024 0.034 Uiso 1 1 calc R U
C8 C -0.0520(4) 0.7340(4) 0.3089(2) 0.0395(11) Uani 1 1 d . .
H8A H -0.0937 0.7307 0.3492 0.059 Uiso 1 1 calc R U
H8B H -0.1100 0.7119 0.2735 0.059 Uiso 1 1 calc R U
H8C H -0.0262 0.8021 0.3011 0.059 Uiso 1 1 calc R U
C9 C 0.0216(5) 0.5707(4) 0.3351(2) 0.0410(12) Uani 1 1 d . .
H9A H -0.0221 0.5779 0.3746 0.062 Uiso 1 1 calc R U
H9B H 0.0956 0.5289 0.3435 0.062 Uiso 1 1 calc R U
H9C H -0.0345 0.5401 0.3019 0.062 Uiso 1 1 calc R U
C10 C 0.1266(4) 0.7146(3) 0.07558(17) 0.0187(8) Uani 1 1 d . .
C11 C 0.1956(4) 0.6424(3) 0.04477(18) 0.0249(9) Uani 1 1 d . .
C12 C 0.1378(5) 0.5955(3) -0.00905(18) 0.0312(10) Uani 1 1 d . .
H12 H 0.1833 0.5473 -0.0309 0.037 Uiso 1 1 calc R U
C13 C 0.0173(5) 0.6171(3) -0.03124(19) 0.0336(11) Uani 1 1 d . .
H13 H -0.0203 0.5833 -0.0675 0.040 Uiso 1 1 calc R U
C14 C -0.0484(4) 0.6881(3) -0.00048(19) 0.0295(9) Uani 1 1 d . .
H14 H -0.1316 0.7030 -0.0160 0.035 Uiso 1 1 calc R U
C15 C 0.0038(4) 0.7384(3) 0.05250(18) 0.0232(8) Uani 1 1 d . .
C16 C -0.0728(4) 0.8179(3) 0.0834(2) 0.0295(9) Uani 1 1 d . .
H16 H -0.0163 0.8533 0.1157 0.035 Uiso 1 1 calc R U
C17 C -0.1801(5) 0.7739(4) 0.1183(3) 0.0545(15) Uani 1 1 d . .
H17A H -0.2365 0.7379 0.0876 0.082 Uiso 1 1 calc R U
H17B H -0.2264 0.8270 0.1380 0.082 Uiso 1 1 calc R U
H17C H -0.1466 0.7284 0.1516 0.082 Uiso 1 1 calc R U
C18 C -0.1226(5) 0.8935(3) 0.0336(2) 0.0375(11) Uani 1 1 d . .
H18A H -0.1805 0.8610 0.0019 0.056 Uiso 1 1 calc R U
H18B H -0.0526 0.9219 0.0118 0.056 Uiso 1 1 calc R U
H18C H -0.1667 0.9463 0.0550 0.056 Uiso 1 1 calc R U
C19 C 0.3269(4) 0.6145(3) 0.0677(2) 0.0357(11) Uani 1 1 d . .
H19 H 0.3428 0.6420 0.1120 0.043 Uiso 1 1 calc R U
C20 C 0.3425(6) 0.5013(4) 0.0725(3) 0.0536(15) Uani 1 1 d . .
H20A H 0.2766 0.4737 0.0976 0.080 Uiso 1 1 calc R U
H20B H 0.4246 0.4856 0.0936 0.080 Uiso 1 1 calc R U
H20C H 0.3361 0.4726 0.0293 0.080 Uiso 1 1 calc R U
C21 C 0.4237(6) 0.6588(6) 0.0261(4) 0.076(2) Uani 1 1 d . .
H21A H 0.4120 0.6318 -0.0174 0.113 Uiso 1 1 calc R U
H21B H 0.5079 0.6425 0.0443 0.113 Uiso 1 1 calc R U
H21C H 0.4136 0.7308 0.0245 0.113 Uiso 1 1 calc R U
C23 C 0.4648(4) 0.6243(3) 0.30779(19) 0.0247(9) Uani 1 1 d . .
C24 C 0.4823(4) 0.5962(3) 0.3729(2) 0.0277(9) Uani 1 1 d . .
C25 C 0.5557(4) 0.6548(3) 0.4157(2) 0.0346(10) Uani 1 1 d . .
H25 H 0.5658 0.6359 0.4596 0.041 Uiso 1 1 calc R U
C26 C 0.6137(5) 0.7390(4) 0.3961(3) 0.0412(12) Uani 1 1 d . .
H26 H 0.6614 0.7789 0.4260 0.049 Uiso 1 1 calc R U
C27 C 0.6014(4) 0.7647(3) 0.3315(2) 0.0371(11) Uani 1 1 d . .
H27 H 0.6429 0.8220 0.3174 0.044 Uiso 1 1 calc R U
C28 C 0.5297(4) 0.7084(3) 0.2872(2) 0.0274(9) Uani 1 1 d . .
C29 C 0.5217(4) 0.7377(3) 0.2176(2) 0.0358(11) Uani 1 1 d . .
H29A H 0.5749 0.7955 0.2119 0.054 Uiso 1 1 calc R U
H29B H 0.4349 0.7539 0.2039 0.054 Uiso 1 1 calc R U
H29C H 0.5503 0.6827 0.1918 0.054 Uiso 1 1 calc R U
C30 C 0.4243(5) 0.5037(3) 0.3977(2) 0.0373(11) Uani 1 1 d . .
H30A H 0.4530 0.4464 0.3740 0.056 Uiso 1 1 calc R U
H30B H 0.3329 0.5084 0.3919 0.056 Uiso 1 1 calc R U
H30C H 0.4492 0.4959 0.4435 0.056 Uiso 1 1 calc R U
C22 C 0.0306(5) 0.5574(3) 0.1797(2) 0.0337(10) Uani 1 1 d . .
H22A H -0.0532 0.5724 0.1933 0.051 Uiso 1 1 calc R U
H22B H 0.0565 0.4920 0.1957 0.051 Uiso 1 1 calc R U
H22C H 0.0290 0.5579 0.1327 0.051 Uiso 1 1 calc R U
H1 H 0.303(4) 0.499(3) 0.282(2) 0.034(13) Uiso 1 1 d . .

loop_
_atom_site_aniso_label
_atom_site_aniso_U_11
_atom_site_aniso_U_22
_atom_site_aniso_U_33
_atom_site_aniso_U_23
_atom_site_aniso_U_13
_atom_site_aniso_U_12
Sc1 0.0235(4) 0.0222(4) 0.0156(4) 0.0001(3) 0.0055(3) 0.0001(3)
P1 0.0284(6) 0.0283(5) 0.0265(6) -0.0007(4) 0.0027(4) 0.0032(5)
N1 0.0198(17) 0.0215(15) 0.0144(14) -0.0017(11) 0.0035(12) 0.0003(13)
N2 0.0237(18) 0.0272(17) 0.0161(15) -0.0054(12) 0.0050(13) 0.0000(14)
N3 0.0248(19) 0.0363(19) 0.0192(16) -0.0021(14) 0.0056(14) -0.0057(15)
C1 0.035(3) 0.033(2) 0.030(2) 0.0120(18) -0.0020(19) -0.0096(19)
C2 0.017(2) 0.0206(18) 0.026(2) 0.0035(15) 0.0050(15) 0.0037(15)
C3 0.019(2) 0.0214(18) 0.028(2) 0.0011(15) 0.0024(16) -0.0011(16)
C4 0.015(2) 0.0261(19) 0.031(2) -0.0092(16) 0.0044(16) -0.0014(16)
C5 0.034(3) 0.036(2) 0.036(2) -0.0156(19) 0.008(2) -0.010(2)
C6 0.034(2) 0.042(2) 0.0156(19) -0.0082(16) 0.0058(17) -0.0070(19)
C7 0.028(2) 0.039(2) 0.0174(18) -0.0007(16) 0.0030(17) 0.0012(19)
C8 0.027(2) 0.059(3) 0.032(2) -0.006(2) 0.006(2) 0.005(2)
C9 0.053(3) 0.045(3) 0.026(2) 0.0026(19) 0.015(2) -0.011(2)
C10 0.020(2) 0.0210(17) 0.0156(17) 0.0011(14) 0.0033(15) -0.0026(15)
C11 0.035(2) 0.0237(18) 0.0168(18) 0.0045(14) 0.0090(17) 0.0025(17)
C12 0.055(3) 0.0228(19) 0.0178(19) -0.0016(15) 0.016(2) 0.0028(19)
C13 0.054(3) 0.030(2) 0.0164(19) -0.0021(16) -0.0002(19) -0.012(2)
C14 0.029(2) 0.039(2) 0.0198(19) 0.0040(17) -0.0019(17) -0.0069(19)
C15 0.024(2) 0.0275(19) 0.0181(18) 0.0034(15) 0.0033(16) -0.0011(16)
C16 0.025(2) 0.038(2) 0.025(2) 0.0030(17) 0.0034(17) 0.0078(18)
C17 0.050(3) 0.065(4) 0.052(3) 0.018(3) 0.029(3) 0.017(3)
C18 0.035(3) 0.042(3) 0.036(2) 0.004(2) 0.004(2) 0.012(2)
C19 0.040(3) 0.040(2) 0.029(2) 0.0004(18) 0.011(2) 0.017(2)
C20 0.072(4) 0.045(3) 0.042(3) -0.001(2) -0.004(3) 0.028(3)
C21 0.038(3) 0.103(5) 0.089(5) 0.042(4) 0.029(3) 0.022(3)
C23 0.021(2) 0.0268(20) 0.026(2) 0.0026(16) 0.0048(17) 0.0052(17)
C24 0.025(2) 0.029(2) 0.030(2) 0.0020(17) 0.0041(18) 0.0053(18)
C25 0.027(2) 0.043(3) 0.032(2) 0.0006(19) -0.0046(19) 0.006(2)
C26 0.032(3) 0.039(3) 0.050(3) -0.006(2) -0.012(2) 0.002(2)
C27 0.023(2) 0.032(2) 0.056(3) 0.005(2) -0.001(2) -0.0009(19)
C28 0.021(2) 0.027(2) 0.035(2) 0.0039(17) 0.0060(18) 0.0049(17)
C29 0.032(3) 0.037(2) 0.040(3) 0.013(2) 0.012(2) 0.002(2)
C30 0.037(3) 0.043(3) 0.032(2) 0.011(2) 0.002(2) -0.001(2)
C22 0.045(3) 0.035(2) 0.022(2) -0.0020(17) 0.0079(19) -0.015(2)

loop_
_atom_type_symbol
_atom_type_description
_atom_type_scat_dispersion_real
_atom_type_scat_dispersion_imag
_atom_type_scat_source
C C 0.0033 0.0016 'International Tables Vol C Tables 4.2.6.8 and 6.1.1.4'
H H 0.0000 0.0000 'International Tables Vol C Tables 4.2.6.8 and 6.1.1.4'
N N 0.0061 0.0033 'International Tables Vol C Tables 4.2.6.8 and 6.1.1.4'
P P 0.1023 0.0942 'International Tables Vol C Tables 4.2.6.8 and 6.1.1.4'
Sc Sc 0.2519 0.3716 'International Tables Vol C Tables 4.2.6.8 and 6.1.1.4'

loop_
_geom_angle_atom_site_label_1
_geom_angle_atom_site_label_2
_geom_angle_atom_site_label_3
_geom_angle
N1 Sc1 N2 83.54(12)
N1 Sc1 C22 98.90(14)
N2 Sc1 C22 153.13(15)
N1 Sc1 N3 139.57(12)
N2 Sc1 N3 74.02(12)
C22 Sc1 N3 87.76(13)
N1 Sc1 P1 114.27(9)
N2 Sc1 P1 103.42(10)
C22 Sc1 P1 99.91(13)
N3 Sc1 P1 103.56(10)
C23 P1 Sc1 106.47(13)
C23 P1 H1 102(2)
Sc1 P1 H1 92(2)
C2 N1 C10 116.9(3)
C2 N1 Sc1 128.9(3)
C10 N1 Sc1 114.1(2)
C4 N2 C6 115.8(3)
C4 N2 Sc1 128.8(2)
C6 N2 Sc1 115.1(2)
C9 N3 C7 109.1(3)
C9 N3 C8 108.0(4)
C7 N3 C8 110.7(3)
C9 N3 Sc1 116.1(3)
C7 N3 Sc1 100.7(2)
C8 N3 Sc1 112.1(3)
C2 C1 H1A 109.5
C2 C1 H1B 109.5
H1A C1 H1B 109.5
C2 C1 H1C 109.5
H1A C1 H1C 109.5
H1B C1 H1C 109.5
N1 C2 C3 123.9(3)
N1 C2 C1 119.9(4)
C3 C2 C1 116.2(3)
C2 C3 C4 128.9(4)
C2 C3 H3A 115.6
C4 C3 H3A 115.6
N2 C4 C3 123.5(4)
N2 C4 C5 121.1(4)
C3 C4 C5 115.4(4)
C4 C5 H5A 109.5
C4 C5 H5B 109.5
H5A C5 H5B 109.5
C4 C5 H5C 109.5
H5A C5 H5C 109.5
H5B C5 H5C 109.5
N2 C6 C7 110.4(3)
N2 C6 H6A 109.6
C7 C6 H6A 109.6
N2 C6 H6B 109.6
C7 C6 H6B 109.6
H6A C6 H6B 108.1
N3 C7 C6 111.6(3)
N3 C7 H7A 109.3
C6 C7 H7A 109.3
N3 C7 H7B 109.3
C6 C7 H7B 109.3
H7A C7 H7B 108.0
N3 C8 H8A 109.5
N3 C8 H8B 109.5
H8A C8 H8B 109.5
N3 C8 H8C 109.5
H8A C8 H8C 109.5
H8B C8 H8C 109.5
N3 C9 H9A 109.5
N3 C9 H9B 109.5
H9A C9 H9B 109.5
N3 C9 H9C 109.5
H9A C9 H9C 109.5
H9B C9 H9C 109.5
C11 C10 C15 120.7(4)
C11 C10 N1 120.0(3)
C15 C10 N1 119.2(3)
C12 C11 C10 117.7(4)
C12 C11 C19 119.8(4)
C10 C11 C19 122.5(4)
C13 C12 C11 122.0(4)
C13 C12 H12 119.0
C11 C12 H12 119.0
C12 C13 C14 119.3(4)
C12 C13 H13 120.4
C14 C13 H13 120.4
C13 C14 C15 121.7(4)
C13 C14 H14 119.1
C15 C14 H14 119.1
C14 C15 C10 118.6(4)
C14 C15 C16 119.1(4)
C10 C15 C16 122.3(4)
C15 C16 C17 111.8(4)
C15 C16 C18 111.0(3)
C17 C16 C18 110.3(4)
C15 C16 H16 107.9
C17 C16 H16 107.9
C18 C16 H16 107.9
C16 C17 H17A 109.5
C16 C17 H17B 109.5
H17A C17 H17B 109.5
C16 C17 H17C 109.5
H17A C17 H17C 109.5
H17B C17 H17C 109.5
C16 C18 H18A 109.5
C16 C18 H18B 109.5
H18A C18 H18B 109.5
C16 C18 H18C 109.5
H18A C18 H18C 109.5
H18B C18 H18C 109.5
C11 C19 C21 112.1(4)
C11 C19 C20 111.4(4)
C21 C19 C20 110.7(4)
C11 C19 H19 107.4
C21 C19 H19 107.4
C20 C19 H19 107.4
C19 C20 H20A 109.5
C19 C20 H20B 109.5
H20A C20 H20B 109.5
C19 C20 H20C 109.5
H20A C20 H20C 109.5
H20B C20 H20C 109.5
C19 C21 H21A 109.5
C19 C21 H21B 109.5
H21A C21 H21B 109.5
C19 C21 H21C 109.5
H21A C21 H21C 109.5
H21B C21 H21C 109.5
C24 C23 C28 118.2(4)
C24 C23 P1 124.3(3)
C28 C23 P1 117.5(3)
C25 C24 C23 119.8(4)
C25 C24 C30 118.6(4)
C23 C24 C30 121.6(4)
C26 C25 C24 121.7(4)
C26 C25 H25 119.2
C24 C25 H25 119.2
C25 C26 C27 118.8(5)
C25 C26 H26 120.6
C27 C26 H26 120.6
C26 C27 C28 121.4(4)
C26 C27 H27 119.3
C28 C27 H27 119.3
C27 C28 C23 119.9(4)
C27 C28 C29 119.5(4)
C23 C28 C29 120.6(4)
C28 C29 H29A 109.5
C28 C29 H29B 109.5
H29A C29 H29B 109.5
C28 C29 H29C 109.5
H29A C29 H29C 109.5
H29B C29 H29C 109.5
C24 C30 H30A 109.5
C24 C30 H30B 109.5
H30A C30 H30B 109.5
C24 C30 H30C 109.5
H30A C30 H30C 109.5
H30B C30 H30C 109.5
Sc1 C22 H22A 109.5
Sc1 C22 H22B 109.5
H22A C22 H22B 109.5
Sc1 C22 H22C 109.5
H22A C22 H22C 109.5
H22B C22 H22C 109.5

loop_
_geom_bond_atom_site_label_1
_geom_bond_atom_site_label_2
_geom_bond_distance
Sc1 N1 2.169(3)
Sc1 N2 2.200(3)
Sc1 C22 2.240(4)
Sc1 N3 2.328(3)
Sc1 P1 2.6639(14)
P1 C23 1.839(4)
P1 H1 1.29(5)
N1 C2 1.352(5)
N1 C10 1.450(5)
N2 C4 1.326(5)
N2 C6 1.465(5)
N3 C9 1.471(5)
N3 C7 1.484(5)
N3 C8 1.493(6)
C1 C2 1.509(5)
C1 H1A 0.9800
C1 H1B 0.9800
C1 H1C 0.9800
C2 C3 1.391(6)
C3 C4 1.411(5)
C3 H3A 0.9500
C4 C5 1.517(6)
C5 H5A 0.9800
C5 H5B 0.9800
C5 H5C 0.9800
C6 C7 1.507(6)
C6 H6A 0.9900
C6 H6B 0.9900
C7 H7A 0.9900
C7 H7B 0.9900
C8 H8A 0.9800
C8 H8B 0.9800
C8 H8C 0.9800
C9 H9A 0.9800
C9 H9B 0.9800
C9 H9C 0.9800
C10 C11 1.406(5)
C10 C15 1.408(6)
C11 C12 1.399(6)
C11 C19 1.504(6)
C12 C13 1.374(7)
C12 H12 0.9500
C13 C14 1.375(6)
C13 H13 0.9500
C14 C15 1.385(6)
C14 H14 0.9500
C15 C16 1.522(5)
C16 C17 1.523(6)
C16 C18 1.531(6)
C16 H16 1.0000
C17 H17A 0.9800
C17 H17B 0.9800
C17 H17C 0.9800
C18 H18A 0.9800
C18 H18B 0.9800
C18 H18C 0.9800
C19 C21 1.521(7)
C19 C20 1.544(7)
C19 H19 1.0000
C20 H20A 0.9800
C20 H20B 0.9800
C20 H20C 0.9800
C21 H21A 0.9800
C21 H21B 0.9800
C21 H21C 0.9800
C23 C24 1.413(6)
C23 C28 1.416(6)
C24 C25 1.397(6)
C24 C30 1.506(6)
C25 C26 1.374(7)
C25 H25 0.9500
C26 C27 1.389(7)
C26 H26 0.9500
C27 C28 1.391(7)
C27 H27 0.9500
C28 C29 1.503(6)
C29 H29A 0.9800
C29 H29B 0.9800
C29 H29C 0.9800
C30 H30A 0.9800
C30 H30B 0.9800
C30 H30C 0.9800
C22 H22A 0.9800
C22 H22B 0.9800
C22 H22C 0.9800
